data_7059717
loop_
_publ_author_name
'Garc\'ia-Raso, Angel'
'Terr\'on, Angel'
'Balle, Bartomeu'
'L\'opez-Zafra, Adela'
'Frontera, Antonio'
'Barcel\'o-Oliver, Miquel'
'Fiol, Juan J.'

_publ_section_title
;
 Crystal structures of N6-modified-amino acid nucleobase analogs(iii):
 adenine--valeric acid, adenine--hexanoic acid and adenine--gabapentine
;
_journal_issue 28
_journal_name_full 'New Journal of Chemistry'
_journal_page_first 12236
_journal_page_last 12246
_journal_paper_doi 10.1039/D0NJ02538K
_journal_volume 44
_journal_year 2020
_chemical_formula_moiety 'C11 H16 N5 O2, Cl'
_chemical_formula_sum 'C11 H16 Cl N5 O2'
_chemical_formula_weight 285.74
_space_group_crystal_system monoclinic
_space_group_IT_number 14
_space_group_name_Hall '-P 2ybc'
_space_group_name_H-M_alt 'P 1 21/c 1'
_atom_sites_solution_hydrogens geom
_atom_sites_solution_primary dual
_audit_creation_date 2020-02-09
_audit_creation_method
;
Olex2 1.3
(compiled Nov 21 2019 18:26:39 for OlexSys, GUI svn.r6003)
;
_audit_update_record
;
2020-05-16 deposited with the CCDC.	2020-06-22 downloaded from the CCDC.
;
_cell_angle_alpha 90
_cell_angle_beta 92.104(2)
_cell_angle_gamma 90
_cell_formula_units_Z 4
_cell_length_a 12.3113(8)
_cell_length_b 5.2940(4)
_cell_length_c 20.4958(14)
_cell_measurement_reflns_used 8494
_cell_measurement_temperature 100.0
_cell_measurement_theta_max 68.58
_cell_measurement_theta_min 4.12
_cell_volume 1334.93(16)
_computing_cell_refinement 'SAINT V8.40A (Bruker, 2019)'
_computing_data_collection 'Bruker Apex3, 2016'
_computing_data_reduction 'SAINT v8.40A (Bruker, 2019)'
_computing_molecular_graphics 'Olex2 1.3 (Dolomanov et al., 2009)'
_computing_publication_material 'Olex2 1.3 (Dolomanov et al., 2009)'
_computing_structure_refinement 'XL  (Sheldrick, 2008)'
_computing_structure_solution 'XT  (Sheldrick, 2015)'
_diffrn_ambient_temperature 100.0
_diffrn_measured_fraction_theta_full 0.987
_diffrn_measured_fraction_theta_max 0.987
_diffrn_measurement_device_type 'D8 Venture'
_diffrn_measurement_method '\f and \w scans'
_diffrn_radiation_monochromator multilayer
_diffrn_radiation_type CuK\a
_diffrn_radiation_wavelength 1.54178
_diffrn_reflns_av_R_equivalents 0.0633
_diffrn_reflns_av_unetI/netI 0.0396
_diffrn_reflns_Laue_measured_fraction_full 0.987
_diffrn_reflns_Laue_measured_fraction_max 0.987
_diffrn_reflns_limit_h_max 14
_diffrn_reflns_limit_h_min -14
_diffrn_reflns_limit_k_max 6
_diffrn_reflns_limit_k_min -6
_diffrn_reflns_limit_l_max 24
_diffrn_reflns_limit_l_min -24
_diffrn_reflns_number 31832
_diffrn_reflns_point_group_measured_fraction_full 0.987
_diffrn_reflns_point_group_measured_fraction_max 0.987
_diffrn_reflns_theta_full 66.586
_diffrn_reflns_theta_max 66.586
_diffrn_reflns_theta_min 4.317
_diffrn_source 'high brilliance microfocus sealed tube'
_diffrn_source_current 1.2
_diffrn_source_power 0.06
_diffrn_source_voltage 50.0
_diffrn_standards_number 0
_exptl_absorpt_coefficient_mu 2.611
_exptl_absorpt_correction_T_max 0.7528
_exptl_absorpt_correction_T_min 0.5452
_exptl_absorpt_correction_type multi-scan
_exptl_absorpt_process_details
;
 TWINABS-2012/1 (Bruker,2012) was used for absorption correction.

Final HKLF 4 output contains 19903 reflections, Rint = 0.0568
 (10024 with I > 3sig(I), Rint = 0.0544)
;
_exptl_crystal_colour colourless
_exptl_crystal_colour_primary colourless
_exptl_crystal_density_diffrn 1.422
_exptl_crystal_description prism
_exptl_crystal_F_000 600
_exptl_crystal_size_max 0.363
_exptl_crystal_size_mid 0.207
_exptl_crystal_size_min 0.164
_refine_diff_density_max 0.248
_refine_diff_density_min -0.360
_refine_diff_density_rms 0.059
_refine_ls_extinction_method none
_refine_ls_goodness_of_fit_ref 1.137
_refine_ls_hydrogen_treatment constr
_refine_ls_matrix_type full
_refine_ls_number_parameters 173
_refine_ls_number_reflns 2330
_refine_ls_number_restraints 0
_refine_ls_restrained_S_all 1.137
_refine_ls_R_factor_all 0.0540
_refine_ls_R_factor_gt 0.0540
_refine_ls_shift/su_max 0.000
_refine_ls_shift/su_mean 0.000
_refine_ls_structure_factor_coef Fsqd
_refine_ls_weighting_details 'w=1/[\s^2^(Fo^2^)+(0.0915P)^2^+0.6279P] where P=(Fo^2^+2Fc^2^)/3'
_refine_ls_weighting_scheme calc
_refine_ls_wR_factor_gt 0.1544
_refine_ls_wR_factor_ref 0.1545
_reflns_Friedel_coverage 0.000
_reflns_number_gt 2325
_reflns_number_total 2330
_reflns_threshold_expression 'I > 2\s(I)'
_cod_data_source_file d0nj02538k1.cif
_cod_data_source_block 1_a_CCDC1
_cod_depositor_comments
;Adding full bibliography for 7059716--7059719.cif.

 Adding full bibliography for 7059716--7059719.cif.
;
_cod_database_code 7059717
_shelx_shelxl_version_number 2018/3
_shelx_space_group_comment
;
The symmetry employed for this shelxl refinement is uniquely defined
by the following loop, which should always be used as a source of
symmetry information in preference to the above space-group names.
They are only intended as comments.
;
_shelx_estimated_absorpt_t_max 0.674
_shelx_estimated_absorpt_t_min 0.451
_olex2_refinement_description
;
1. Fixed Uiso
 At 1.2 times of:
  All C(H) groups, All C(H,H) groups, All N(H) groups
 At 1.5 times of:
  All O(H) groups
2.a Secondary CH2 refined with riding coordinates:
 C10(H10A,H10B), C11(H11A,H11B), C12(H12A,H12B), C13(H13A,H13B), C14(H14A,H14B)
2.b Aromatic/amide H refined with riding coordinates:
 N1(H1), C2(H2), C8(H8), N6(H6), N9(H9)
2.c Idealised tetrahedral OH refined as rotating group:
 O16(H16)
;
_olex2_date_sample_data_collection 2019-12-19
_olex2_date_sample_submission 2019-12-16
_olex2_exptl_crystal_mounting_method 'cryoloop, covered with Parabar 10312 (previously known as Paratone)'
_olex2_submission_original_sample_id mb191219
_olex2_submission_special_instructions 'No special instructions were received'

loop_
_space_group_symop_operation_xyz
'x, y, z'
'-x, y+1/2, -z+1/2'
'-x, -y, -z'
'x, -y-1/2, z-1/2'

loop_
_atom_site_label
_atom_site_type_symbol
_atom_site_fract_x
_atom_site_fract_y
_atom_site_fract_z
_atom_site_U_iso_or_equiv
_atom_site_adp_type
_atom_site_occupancy
_atom_site_site_symmetry_order
_atom_site_calc_flag
_atom_site_refinement_flags_posn
_atom_site_refinement_flags_adp
_atom_site_refinement_flags_occupancy
_atom_site_disorder_assembly
_atom_site_disorder_group
N1 N 0.87505(14) 0.7595(4) 0.31889(9) 0.0395(4) Uani 1 1 d . . . . .
H1 H 0.864429 0.777123 0.276438 0.047 Uiso 1 1 calc R U . . .
C2 C 0.94178(18) 0.9267(4) 0.35064(12) 0.0420(5) Uani 1 1 d . . . . .
H2 H 0.977759 1.047992 0.324979 0.050 Uiso 1 1 calc R U . . .
N3 N 0.96036(15) 0.9336(4) 0.41386(10) 0.0428(5) Uani 1 1 d . . . . .
C4 C 0.90739(16) 0.7466(4) 0.44556(10) 0.0397(5) Uani 1 1 d . . . . .
C5 C 0.84241(17) 0.5609(4) 0.41729(11) 0.0402(5) Uani 1 1 d . . . . .
C6 C 0.82353(17) 0.5662(4) 0.34885(11) 0.0391(5) Uani 1 1 d . . . . .
N7 N 0.80131(15) 0.4065(4) 0.46523(9) 0.0422(5) Uani 1 1 d . . . . .
C8 C 0.84228(18) 0.5022(5) 0.52055(11) 0.0434(5) Uani 1 1 d . . . . .
H8 H 0.828289 0.434825 0.562370 0.052 Uiso 1 1 calc R U . . .
N6 N 0.76019(15) 0.4089(4) 0.31552(9) 0.0410(5) Uani 1 1 d . . . . .
H6 H 0.733550 0.278051 0.336045 0.049 Uiso 1 1 calc R U . . .
C10 C 0.73154(19) 0.4405(5) 0.24554(11) 0.0439(6) Uani 1 1 d . . . . .
H10A H 0.796964 0.413388 0.219744 0.053 Uiso 1 1 calc R U . . .
H10B H 0.705613 0.615111 0.237463 0.053 Uiso 1 1 calc R U . . .
C11 C 0.64365(18) 0.2549(5) 0.22355(11) 0.0442(5) Uani 1 1 d . . . . .
H11A H 0.583244 0.261870 0.254079 0.053 Uiso 1 1 calc R U . . .
H11B H 0.673693 0.081447 0.224615 0.053 Uiso 1 1 calc R U . . .
C12 C 0.60033(18) 0.3151(5) 0.15469(11) 0.0464(6) Uani 1 1 d . . . . .
H12A H 0.567559 0.485887 0.154289 0.056 Uiso 1 1 calc R U . . .
H12B H 0.661616 0.316746 0.124742 0.056 Uiso 1 1 calc R U . . .
C13 C 0.51567(19) 0.1249(5) 0.12996(12) 0.0468(6) Uani 1 1 d . . . . .
H13A H 0.462530 0.096858 0.164324 0.056 Uiso 1 1 calc R U . . .
H13B H 0.552078 -0.038178 0.121768 0.056 Uiso 1 1 calc R U . . .
C14 C 0.45467(18) 0.2098(5) 0.06724(11) 0.0449(5) Uani 1 1 d . . . . .
H14A H 0.508237 0.264850 0.035301 0.054 Uiso 1 1 calc R U . . .
H14B H 0.414583 0.063652 0.048214 0.054 Uiso 1 1 calc R U . . .
C15 C 0.37610(18) 0.4208(5) 0.07757(12) 0.0445(6) Uani 1 1 d . . . . .
O15 O 0.35035(13) 0.4940(4) 0.13113(8) 0.0485(4) Uani 1 1 d . . . . .
O16 O 0.33574(13) 0.5157(4) 0.02225(8) 0.0492(4) Uani 1 1 d . . . . .
H16 H 0.290567 0.629330 0.030373 0.074 Uiso 1 1 calc R U . . .
N9 N 0.90631(14) 0.7065(4) 0.51120(9) 0.0432(5) Uani 1 1 d . . . . .
H9 H 0.940599 0.796120 0.541699 0.052 Uiso 1 1 calc R U . . .
Cl1 Cl 0.89412(4) 0.93063(11) 0.17907(2) 0.0448(2) Uani 1 1 d . . . . .

loop_
_atom_site_aniso_label
_atom_site_aniso_U_11
_atom_site_aniso_U_22
_atom_site_aniso_U_33
_atom_site_aniso_U_23
_atom_site_aniso_U_13
_atom_site_aniso_U_12
N1 0.0318(9) 0.0538(10) 0.0323(9) -0.0002(8) -0.0083(7) 0.0005(8)
C2 0.0326(11) 0.0542(13) 0.0385(12) 0.0003(9) -0.0077(9) 0.0015(9)
N3 0.0341(9) 0.0557(12) 0.0379(10) -0.0015(8) -0.0090(8) -0.0009(8)
C4 0.0313(10) 0.0538(13) 0.0333(10) -0.0007(9) -0.0075(8) 0.0020(9)
C5 0.0293(10) 0.0551(13) 0.0355(11) 0.0005(9) -0.0083(9) 0.0004(9)
C6 0.0287(10) 0.0531(13) 0.0350(11) -0.0002(9) -0.0071(8) 0.0019(8)
N7 0.0336(9) 0.0581(12) 0.0341(9) 0.0007(8) -0.0079(7) -0.0011(8)
C8 0.0356(11) 0.0586(13) 0.0352(11) 0.0027(10) -0.0076(9) -0.0017(10)
N6 0.0354(9) 0.0532(11) 0.0336(9) 0.0007(8) -0.0088(7) -0.0019(8)
C10 0.0382(12) 0.0597(14) 0.0331(11) 0.0003(9) -0.0102(9) -0.0037(10)
C11 0.0372(11) 0.0547(13) 0.0398(12) -0.0010(10) -0.0101(9) -0.0007(10)
C12 0.0389(11) 0.0600(14) 0.0393(12) 0.0010(10) -0.0103(9) -0.0028(10)
C13 0.0376(11) 0.0555(13) 0.0464(13) -0.0018(11) -0.0109(10) 0.0012(10)
C14 0.0381(11) 0.0568(13) 0.0392(11) -0.0058(10) -0.0078(9) -0.0005(10)
C15 0.0336(11) 0.0580(14) 0.0412(13) -0.0007(10) -0.0110(9) -0.0057(9)
O15 0.0429(9) 0.0634(10) 0.0387(9) -0.0042(8) -0.0059(7) 0.0037(8)
O16 0.0398(9) 0.0670(11) 0.0400(9) -0.0001(8) -0.0083(7) 0.0068(8)
N9 0.0359(9) 0.0588(11) 0.0341(9) -0.0024(8) -0.0108(7) -0.0033(8)
Cl1 0.0391(4) 0.0592(4) 0.0354(4) 0.0024(2) -0.0069(2) 0.0005(2)

loop_
_atom_type_symbol
_atom_type_description
_atom_type_scat_dispersion_real
_atom_type_scat_dispersion_imag
_atom_type_scat_source
C C 0.0181 0.0091 'International Tables Vol C Tables 4.2.6.8 and 6.1.1.4'
H H 0.0000 0.0000 'International Tables Vol C Tables 4.2.6.8 and 6.1.1.4'
Cl Cl 0.3639 0.7018 'International Tables Vol C Tables 4.2.6.8 and 6.1.1.4'
N N 0.0311 0.0180 'International Tables Vol C Tables 4.2.6.8 and 6.1.1.4'
O O 0.0492 0.0322 'International Tables Vol C Tables 4.2.6.8 and 6.1.1.4'

loop_
_exptl_crystal_face_index_h
_exptl_crystal_face_index_k
_exptl_crystal_face_index_l
_exptl_crystal_face_perp_dist
0.00 0.00 1.00 0.0820
0.00 0.00 -1.00 0.0670
-1.00 -1.00 -1.00 0.1510
1.00 1.00 1.00 0.1400
0.00 -1.00 1.00 0.1790
0.00 1.00 -1.00 0.1410
1.00 0.00 0.00 0.1010
-1.00 0.00 0.00 0.0910
0.00 -1.00 -1.00 0.1760
1.00 -1.00 1.00 0.1720
-1.00 1.00 -1.00 0.1380
1.00 0.00 1.00 0.1140
-1.00 0.00 -1.00 0.1020

loop_
_geom_angle_atom_site_label_1
_geom_angle_atom_site_label_2
_geom_angle_atom_site_label_3
_geom_angle
_geom_angle_site_symmetry_1
_geom_angle_site_symmetry_3
_geom_angle_publ_flag
C2 N1 H1 118.1 . . ?
C2 N1 C6 123.87(19) . . ?
C6 N1 H1 118.1 . . ?
N1 C2 H2 117.5 . . ?
N3 C2 N1 125.0(2) . . ?
N3 C2 H2 117.5 . . ?
C2 N3 C4 112.49(19) . . ?
N3 C4 C5 126.6(2) . . ?
N9 C4 N3 127.3(2) . . ?
N9 C4 C5 106.07(19) . . ?
C4 C5 C6 118.3(2) . . ?
C4 C5 N7 110.04(19) . . ?
N7 C5 C6 131.5(2) . . ?
N1 C6 C5 113.57(19) . . ?
N6 C6 N1 121.2(2) . . ?
N6 C6 C5 125.1(2) . . ?
C8 N7 C5 104.09(19) . . ?
N7 C8 H8 123.5 . . ?
N7 C8 N9 112.9(2) . . ?
N9 C8 H8 123.5 . . ?
C6 N6 H6 118.3 . . ?
C6 N6 C10 123.4(2) . . ?
C10 N6 H6 118.3 . . ?
N6 C10 H10A 109.4 . . ?
N6 C10 H10B 109.4 . . ?
N6 C10 C11 110.98(19) . . ?
H10A C10 H10B 108.0 . . ?
C11 C10 H10A 109.4 . . ?
C11 C10 H10B 109.4 . . ?
C10 C11 H11A 109.4 . . ?
C10 C11 H11B 109.4 . . ?
C10 C11 C12 111.2(2) . . ?
H11A C11 H11B 108.0 . . ?
C12 C11 H11A 109.4 . . ?
C12 C11 H11B 109.4 . . ?
C11 C12 H12A 109.1 . . ?
C11 C12 H12B 109.1 . . ?
H12A C12 H12B 107.8 . . ?
C13 C12 C11 112.5(2) . . ?
C13 C12 H12A 109.1 . . ?
C13 C12 H12B 109.1 . . ?
C12 C13 H13A 108.9 . . ?
C12 C13 H13B 108.9 . . ?
C12 C13 C14 113.2(2) . . ?
H13A C13 H13B 107.8 . . ?
C14 C13 H13A 108.9 . . ?
C14 C13 H13B 108.9 . . ?
C13 C14 H14A 108.9 . . ?
C13 C14 H14B 108.9 . . ?
H14A C14 H14B 107.7 . . ?
C15 C14 C13 113.5(2) . . ?
C15 C14 H14A 108.9 . . ?
C15 C14 H14B 108.9 . . ?
O15 C15 C14 123.8(2) . . ?
O15 C15 O16 123.4(2) . . ?
O16 C15 C14 112.8(2) . . ?
C15 O16 H16 109.5 . . ?
C4 N9 H9 126.6 . . ?
C8 N9 C4 106.89(18) . . ?
C8 N9 H9 126.6 . . ?

loop_
_geom_bond_atom_site_label_1
_geom_bond_atom_site_label_2
_geom_bond_distance
_geom_bond_site_symmetry_2
_geom_bond_publ_flag
N1 H1 0.8800 . ?
N1 C2 1.357(3) . ?
N1 C6 1.362(3) . ?
C2 H2 0.9500 . ?
C2 N3 1.308(3) . ?
N3 C4 1.363(3) . ?
C4 C5 1.381(3) . ?
C4 N9 1.363(3) . ?
C5 C6 1.414(3) . ?
C5 N7 1.388(3) . ?
C6 N6 1.315(3) . ?
N7 C8 1.325(3) . ?
C8 H8 0.9500 . ?
C8 N9 1.356(3) . ?
N6 H6 0.8800 . ?
N6 C10 1.474(3) . ?
C10 H10A 0.9900 . ?
C10 H10B 0.9900 . ?
C10 C11 1.518(3) . ?
C11 H11A 0.9900 . ?
C11 H11B 0.9900 . ?
C11 C12 1.524(3) . ?
C12 H12A 0.9900 . ?
C12 H12B 0.9900 . ?
C12 C13 1.523(3) . ?
C13 H13A 0.9900 . ?
C13 H13B 0.9900 . ?
C13 C14 1.532(3) . ?
C14 H14A 0.9900 . ?
C14 H14B 0.9900 . ?
C14 C15 1.498(3) . ?
C15 O15 1.217(3) . ?
C15 O16 1.321(3) . ?
O16 H16 0.8400 . ?
N9 H9 0.8800 . ?

loop_
_geom_hbond_atom_site_label_D
_geom_hbond_atom_site_label_H
_geom_hbond_atom_site_label_A
_geom_hbond_distance_DH
_geom_hbond_distance_HA
_geom_hbond_distance_DA
_geom_hbond_angle_DHA
_geom_hbond_site_symmetry_A
_geom_hbond_publ_flag
N1 H1 Cl1 0.88 2.20 3.0227(19) 156.0 . yes
C2 H2 Cl1 0.95 2.57 3.415(2) 148.2 2_755 yes
C8 H8 Cl1 0.95 2.60 3.307(2) 131.9 4_576 yes
N6 H6 O15 0.88 1.96 2.825(3) 168.4 2_645 yes
O16 H16 N7 0.84 1.86 2.688(3) 169.9 2_655 yes
N9 H9 N3 0.88 2.07 2.915(3) 160.9 3_776 yes

loop_
_geom_torsion_atom_site_label_1
_geom_torsion_atom_site_label_2
_geom_torsion_atom_site_label_3
_geom_torsion_atom_site_label_4
_geom_torsion
_geom_torsion_site_symmetry_1
_geom_torsion_site_symmetry_2
_geom_torsion_site_symmetry_3
_geom_torsion_site_symmetry_4
_geom_torsion_publ_flag
N1 C2 N3 C4 1.9(3) . . . . ?
N1 C6 N6 C10 -5.8(3) . . . . ?
C2 N1 C6 C5 2.5(3) . . . . ?
C2 N1 C6 N6 -179.6(2) . . . . ?
C2 N3 C4 C5 1.5(3) . . . . ?
C2 N3 C4 N9 -177.5(2) . . . . ?
N3 C4 C5 C6 -2.9(3) . . . . ?
N3 C4 C5 N7 -179.2(2) . . . . ?
N3 C4 N9 C8 179.2(2) . . . . ?
C4 C5 C6 N1 0.8(3) . . . . ?
C4 C5 C6 N6 -177.1(2) . . . . ?
C4 C5 N7 C8 -0.1(3) . . . . ?
C5 C4 N9 C8 0.1(2) . . . . ?
C5 C6 N6 C10 171.8(2) . . . . ?
C5 N7 C8 N9 0.1(3) . . . . ?
C6 N1 C2 N3 -4.2(4) . . . . ?
C6 C5 N7 C8 -175.7(2) . . . . ?
C6 N6 C10 C11 -170.9(2) . . . . ?
N7 C5 C6 N1 176.1(2) . . . . ?
N7 C5 C6 N6 -1.7(4) . . . . ?
N7 C8 N9 C4 -0.1(3) . . . . ?
N6 C10 C11 C12 170.5(2) . . . . ?
C10 C11 C12 C13 177.3(2) . . . . ?
C11 C12 C13 C14 168.3(2) . . . . ?
C12 C13 C14 C15 -72.0(3) . . . . ?
C13 C14 C15 O15 -10.4(3) . . . . ?
C13 C14 C15 O16 171.0(2) . . . . ?
N9 C4 C5 C6 176.27(19) . . . . ?
N9 C4 C5 N7 0.0(2) . . . . ?
